data_7052689
loop_
_publ_author_name
'Zaware, Santosh B.'
'Gonnade, Rajesh G.'
'Srinivas, Darbha'
'Khan, Ayesha'
'Rane, Sandhya Y.'

_publ_section_title
;
 Antioxidant and anticancer activities of supramolecularly controlled
 magnetostructural halo-oximes of lawsone
;
_journal_issue 8
_journal_name_full 'New Journal of Chemistry'
_journal_page_first 1615
_journal_paper_doi 10.1039/c1nj20176j
_journal_volume 35
_journal_year 2011
_chemical_formula_moiety 'C10 H5 I O3'
_chemical_formula_sum 'C10 H5 I O3'
_chemical_formula_weight 300.04
_chemical_name_systematic
;
?
;
_space_group_IT_number 9
_symmetry_cell_setting monoclinic
_symmetry_space_group_name_Hall 'C -2yc'
_symmetry_space_group_name_H-M 'C 1 c 1'
_atom_sites_solution_hydrogens geom
_atom_sites_solution_primary direct
_atom_sites_solution_secondary difmap
_audit_creation_method SHELXL-97
_cell_angle_alpha 90.00
_cell_angle_beta 115.484(6)
_cell_angle_gamma 90.00
_cell_formula_units_Z 12
_cell_length_a 15.725(7)
_cell_length_b 14.103(6)
_cell_length_c 14.188(6)
_cell_measurement_reflns_used 9876
_cell_measurement_temperature 297(2)
_cell_measurement_theta_max 27.88
_cell_measurement_theta_min 2.17
_cell_volume 2840(2)
_computing_cell_refinement 'SAINT (Bruker, 2003)'
_computing_data_collection 'SMART (Bruker, 2003)'
_computing_data_reduction 'SAINT (Bruker, 2003)'
_computing_molecular_graphics 'ORTEP-3 (Farrugia, 1997)'
_computing_publication_material 'SHELXTL (Bruker, 2003)'
_computing_structure_refinement 'SHELXL97 (Sheldrick, 1997)'
_computing_structure_solution 'SHELXS97 (Sheldrick, 1997)'
_diffrn_ambient_temperature 297(2)
_diffrn_measured_fraction_theta_full 0.999
_diffrn_measured_fraction_theta_max 0.999
_diffrn_measurement_device_type 'Bruker Smart APEX'
_diffrn_measurement_method 'Phi and Omega Scan'
_diffrn_radiation_monochromator graphite
_diffrn_radiation_source 'fine-focus sealed tube'
_diffrn_radiation_type MoK\a
_diffrn_radiation_wavelength 0.71073
_diffrn_reflns_av_R_equivalents 0.0213
_diffrn_reflns_av_sigmaI/netI 0.0271
_diffrn_reflns_limit_h_max 18
_diffrn_reflns_limit_h_min -18
_diffrn_reflns_limit_k_max 16
_diffrn_reflns_limit_k_min -16
_diffrn_reflns_limit_l_max 16
_diffrn_reflns_limit_l_min -16
_diffrn_reflns_number 12980
_diffrn_reflns_theta_full 25.00
_diffrn_reflns_theta_max 25.00
_diffrn_reflns_theta_min 2.17
_exptl_absorpt_coefficient_mu 3.357
_exptl_absorpt_correction_T_max 0.6948
_exptl_absorpt_correction_T_min 0.2154
_exptl_absorpt_correction_type multi-scan
_exptl_absorpt_process_details 'bruker sadabs'
_exptl_crystal_colour red
_exptl_crystal_density_diffrn 2.105
_exptl_crystal_density_method 'not measured'
_exptl_crystal_description needle
_exptl_crystal_F_000 1704
_exptl_crystal_size_max 0.66
_exptl_crystal_size_mid 0.18
_exptl_crystal_size_min 0.12
_refine_diff_density_max 0.828
_refine_diff_density_min -0.334
_refine_diff_density_rms 0.068
_refine_ls_abs_structure_details 'Flack H D (1983), Acta Cryst. A39, 876-881'
_refine_ls_abs_structure_Flack 0.033(19)
_refine_ls_extinction_method none
_refine_ls_goodness_of_fit_ref 1.031
_refine_ls_hydrogen_treatment mixed
_refine_ls_matrix_type full
_refine_ls_number_parameters 387
_refine_ls_number_reflns 4983
_refine_ls_number_restraints 4
_refine_ls_restrained_S_all 1.031
_refine_ls_R_factor_all 0.0223
_refine_ls_R_factor_gt 0.0219
_refine_ls_shift/su_max 0.001
_refine_ls_shift/su_mean 0.000
_refine_ls_structure_factor_coef Fsqd
_refine_ls_weighting_details 'calc w=1/[\s^2^(Fo^2^)+(0.0294P)^2^+3.0796P] where P=(Fo^2^+2Fc^2^)/3'
_refine_ls_weighting_scheme calc
_refine_ls_wR_factor_gt 0.0568
_refine_ls_wR_factor_ref 0.0570
_reflns_number_gt 4895
_reflns_number_total 4983
_reflns_threshold_expression >2sigma(I)
_cod_data_source_file c1nj20176j.txt
_cod_data_source_block FormII_ILOW
_cod_depositor_comments
;
The following automatic conversions were performed:

'_symmetry_cell_setting' value 'Monoclinic' changed to 'monoclinic'
according to /home/saulius/struct/CIF-dictionaries/cif_core.dic
dictionary named 'cif_core.dic' version 2.4.1 from 2010-06-29.

Automatic conversion script
Id: cif_fix_values 1715 2011-07-08 13:25:40Z adriana 
;
_cod_original_sg_symbol_H-M Cc
_cod_database_code 7052689

loop_
_symmetry_equiv_pos_as_xyz
'x, y, z'
'x, -y, z+1/2'
'x+1/2, y+1/2, z'
'x+1/2, -y+1/2, z+1/2'

loop_
_atom_site_label
_atom_site_type_symbol
_atom_site_fract_x
_atom_site_fract_y
_atom_site_fract_z
_atom_site_U_iso_or_equiv
_atom_site_adp_type
_atom_site_occupancy
_atom_site_symmetry_multiplicity
_atom_site_calc_flag
_atom_site_refinement_flags
_atom_site_disorder_assembly
_atom_site_disorder_group
I1A I 0.002225(18) 0.29076(2) 0.423818(18) 0.04750(8) Uani 1 1 d . . .
O1A O 0.2574(3) 0.1347(3) 0.7752(3) 0.0620(10) Uani 1 1 d . . .
O2A O 0.1073(3) 0.2456(3) 0.6680(3) 0.0532(8) Uani 1 1 d D . .
H2A H 0.130(4) 0.236(5) 0.7300(18) 0.09(2) Uiso 1 1 d D . .
O3A O 0.1276(3) 0.1554(3) 0.3607(2) 0.0606(9) Uani 1 1 d . . .
C1A C 0.2296(4) 0.1352(3) 0.6823(4) 0.0452(11) Uani 1 1 d . . .
C2A C 0.1465(3) 0.1971(3) 0.6164(3) 0.0401(9) Uani 1 1 d . . .
C3A C 0.1161(3) 0.2042(3) 0.5124(3) 0.0363(8) Uani 1 1 d . . .
C4A C 0.1569(3) 0.1488(3) 0.4554(3) 0.0404(9) Uani 1 1 d . . .
C5A C 0.2753(4) 0.0250(4) 0.4651(4) 0.0535(11) Uani 1 1 d . . .
H5A H 0.2513 0.0267 0.3927 0.064 Uiso 1 1 calc R . .
C6A C 0.3493(4) -0.0347(4) 0.5226(4) 0.0575(12) Uani 1 1 d . . .
H6A H 0.3745 -0.0736 0.4882 0.069 Uiso 1 1 calc R . .
C7A C 0.3867(4) -0.0376(3) 0.6310(4) 0.0581(13) Uani 1 1 d . . .
H7A H 0.4378 -0.0766 0.6687 0.070 Uiso 1 1 calc R . .
C8A C 0.3470(4) 0.0183(4) 0.6827(4) 0.0535(13) Uani 1 1 d . . .
H8A H 0.3705 0.0156 0.7550 0.064 Uiso 1 1 calc R . .
C9A C 0.2367(3) 0.0834(3) 0.5179(4) 0.0407(9) Uani 1 1 d . . .
C10A C 0.2721(3) 0.0783(3) 0.6255(3) 0.0395(9) Uani 1 1 d . . .
I1B I 0.341279(19) 0.61699(2) 0.20865(2) 0.04909(9) Uani 1 1 d . . .
O1B O 0.0780(3) 0.4651(3) -0.1391(2) 0.0588(9) Uani 1 1 d . . .
O2B O 0.2303(3) 0.5738(3) -0.0348(3) 0.0503(8) Uani 1 1 d D . .
H2B H 0.205(3) 0.554(3) -0.093(2) 0.048(14) Uiso 1 1 d D . .
O3B O 0.2229(3) 0.4778(3) 0.2768(2) 0.0544(9) Uani 1 1 d . . .
C1B C 0.1075(3) 0.4660(3) -0.0446(3) 0.0388(9) Uani 1 1 d . . .
C2B C 0.1920(3) 0.5249(3) 0.0187(3) 0.0387(9) Uani 1 1 d . . .
C3B C 0.2271(3) 0.5307(3) 0.1224(3) 0.0354(9) Uani 1 1 d . . .
C4B C 0.1869(3) 0.4744(3) 0.1820(3) 0.0369(9) Uani 1 1 d . . .
C5B C 0.0649(4) 0.3595(4) 0.1734(4) 0.0503(11) Uani 1 1 d . . .
H5B H 0.0915 0.3601 0.2460 0.060 Uiso 1 1 calc R . .
C6B C -0.0136(4) 0.3039(4) 0.1181(5) 0.0581(14) Uani 1 1 d . . .
H6B H -0.0394 0.2675 0.1540 0.070 Uiso 1 1 calc R . .
C7B C -0.0538(4) 0.3020(4) 0.0109(5) 0.0541(13) Uani 1 1 d . . .
H7B H -0.1072 0.2655 -0.0254 0.065 Uiso 1 1 calc R . .
C8B C -0.0150(3) 0.3541(4) -0.0427(4) 0.0459(11) Uani 1 1 d . . .
H8B H -0.0412 0.3518 -0.1152 0.055 Uiso 1 1 calc R . .
C9B C 0.1034(3) 0.4137(3) 0.1210(3) 0.0373(9) Uani 1 1 d . . .
C10B C 0.0645(3) 0.4110(3) 0.0128(3) 0.0379(9) Uani 1 1 d . . .
I1C I -0.000757(19) 0.05324(2) -0.06920(2) 0.05402(9) Uani 1 1 d . . .
O1C O 0.2730(3) 0.1964(3) 0.2735(2) 0.0687(10) Uani 1 1 d . . .
O2C O 0.1188(3) 0.0916(3) 0.1739(3) 0.0558(9) Uani 1 1 d . . .
H2C H 0.1501 0.1025 0.2361 0.084 Uiso 1 1 calc R . .
O3C O 0.1120(3) 0.1965(3) -0.1430(2) 0.0540(8) Uani 1 1 d . . .
C1C C 0.2394(3) 0.2002(3) 0.1793(3) 0.0431(10) Uani 1 1 d . . .
C2C C 0.1528(3) 0.1413(3) 0.1181(3) 0.0388(9) Uani 1 1 d . . .
C3C C 0.1161(3) 0.1379(3) 0.0137(3) 0.0371(9) Uani 1 1 d . . .
C4C C 0.1507(3) 0.1958(3) -0.0473(3) 0.0378(9) Uani 1 1 d . . .
C5C C 0.2725(4) 0.3116(3) -0.0437(4) 0.0511(11) Uani 1 1 d . . .
H5C H 0.2438 0.3128 -0.1163 0.061 Uiso 1 1 calc R . .
C6C C 0.3528(4) 0.3657(4) 0.0121(6) 0.0635(15) Uani 1 1 d . . .
H6C H 0.3780 0.4028 -0.0238 0.076 Uiso 1 1 calc R . .
C7C C 0.3957(4) 0.3649(4) 0.1201(5) 0.0639(16) Uani 1 1 d . . .
H7C H 0.4491 0.4016 0.1560 0.077 Uiso 1 1 calc R . .
C8C C 0.3591(4) 0.3092(4) 0.1756(5) 0.0575(14) Uani 1 1 d . . .
H8C H 0.3881 0.3076 0.2482 0.069 Uiso 1 1 calc R . .
C9C C 0.2359(3) 0.2560(3) 0.0111(3) 0.0385(9) Uani 1 1 d . . .
C10C C 0.2786(3) 0.2564(3) 0.1197(3) 0.0410(9) Uani 1 1 d . . .

loop_
_atom_site_aniso_label
_atom_site_aniso_U_11
_atom_site_aniso_U_22
_atom_site_aniso_U_33
_atom_site_aniso_U_23
_atom_site_aniso_U_13
_atom_site_aniso_U_12
I1A 0.04761(16) 0.05065(16) 0.04135(15) 0.00117(16) 0.01640(12) 0.00077(17)
O1A 0.078(3) 0.073(2) 0.0289(19) 0.0000(15) 0.0165(17) 0.0062(19)
O2A 0.064(2) 0.066(2) 0.0355(18) -0.0035(16) 0.0272(16) 0.0026(18)
O3A 0.080(3) 0.076(2) 0.0300(17) 0.0076(16) 0.0276(17) 0.014(2)
C1A 0.063(3) 0.041(2) 0.031(3) -0.0018(18) 0.019(2) -0.009(2)
C2A 0.048(2) 0.042(2) 0.035(2) -0.0050(17) 0.021(2) -0.0094(19)
C3A 0.037(2) 0.036(2) 0.035(2) 0.0004(16) 0.0141(17) -0.0066(16)
C4A 0.046(3) 0.044(2) 0.034(2) 0.0044(18) 0.020(2) -0.0037(19)
C5A 0.061(3) 0.056(3) 0.047(3) -0.001(2) 0.027(2) 0.006(2)
C6A 0.063(3) 0.052(3) 0.067(3) -0.009(2) 0.037(3) -0.001(2)
C7A 0.048(3) 0.048(3) 0.071(3) 0.009(2) 0.018(2) 0.001(2)
C8A 0.057(3) 0.047(3) 0.039(3) 0.003(2) 0.003(2) -0.004(2)
C9A 0.046(3) 0.041(2) 0.037(2) -0.0043(19) 0.020(2) -0.008(2)
C10A 0.038(2) 0.036(2) 0.042(2) -0.0001(18) 0.0152(19) -0.0058(17)
I1B 0.04777(18) 0.04902(17) 0.04118(17) 0.00018(15) 0.01034(14) -0.00861(16)
O1B 0.067(2) 0.071(2) 0.0285(17) -0.0027(15) 0.0113(16) -0.0077(18)
O2B 0.058(2) 0.066(2) 0.0329(18) 0.0007(16) 0.0249(17) -0.0099(17)
O3B 0.059(2) 0.077(2) 0.0304(17) -0.0033(15) 0.0224(16) -0.0157(18)
C1B 0.039(2) 0.043(2) 0.031(2) -0.0002(18) 0.0111(18) 0.0051(19)
C2B 0.045(3) 0.040(2) 0.031(2) 0.0046(17) 0.017(2) 0.0054(19)
C3B 0.036(2) 0.041(2) 0.032(2) 0.0024(17) 0.0170(18) -0.0011(18)
C4B 0.038(2) 0.047(2) 0.025(2) 0.0013(17) 0.0133(18) -0.0023(19)
C5B 0.057(3) 0.056(3) 0.046(3) 0.002(2) 0.030(2) 0.000(2)
C6B 0.056(3) 0.053(3) 0.079(4) -0.006(3) 0.041(3) -0.016(2)
C7B 0.039(3) 0.047(3) 0.074(4) -0.010(2) 0.022(3) -0.005(2)
C8B 0.031(2) 0.050(2) 0.048(3) -0.010(2) 0.008(2) -0.002(2)
C9B 0.037(2) 0.040(2) 0.038(2) -0.0032(19) 0.019(2) -0.0011(19)
C10B 0.036(2) 0.039(2) 0.032(2) -0.0020(18) 0.009(2) 0.0063(18)
I1C 0.05174(18) 0.04966(16) 0.04811(17) 0.00252(17) 0.00961(13) -0.01420(18)
O1C 0.066(2) 0.098(3) 0.0280(17) 0.0024(17) 0.0073(16) -0.008(2)
O2C 0.070(2) 0.068(2) 0.0328(18) 0.0067(15) 0.0252(17) -0.0038(18)
O3C 0.061(2) 0.073(2) 0.0266(15) -0.0011(14) 0.0176(14) -0.0111(17)
C1C 0.040(2) 0.051(2) 0.030(2) -0.0011(19) 0.0071(18) 0.009(2)
C2C 0.044(2) 0.039(2) 0.033(2) 0.0036(17) 0.017(2) 0.0019(19)
C3C 0.038(2) 0.038(2) 0.029(2) -0.0010(17) 0.0091(18) -0.0012(17)
C4C 0.042(2) 0.039(2) 0.035(2) -0.0027(17) 0.0197(19) 0.0022(18)
C5C 0.058(3) 0.049(3) 0.055(3) -0.009(2) 0.033(2) -0.008(2)
C6C 0.063(4) 0.059(3) 0.087(4) -0.009(3) 0.050(3) -0.009(3)
C7C 0.041(3) 0.055(3) 0.093(5) -0.021(3) 0.026(3) -0.011(2)
C8C 0.041(3) 0.045(3) 0.066(3) -0.011(2) 0.004(2) 0.004(2)
C9C 0.039(2) 0.038(2) 0.042(2) -0.0046(19) 0.0214(19) 0.0005(18)
C10C 0.038(2) 0.038(2) 0.043(2) -0.0048(18) 0.0128(19) 0.0045(18)

loop_
_atom_type_symbol
_atom_type_description
_atom_type_scat_dispersion_real
_atom_type_scat_dispersion_imag
_atom_type_scat_source
C C 0.0033 0.0016 'International Tables Vol C Tables 4.2.6.8 and 6.1.1.4'
H H 0.0000 0.0000 'International Tables Vol C Tables 4.2.6.8 and 6.1.1.4'
I I -0.4742 1.8119 'International Tables Vol C Tables 4.2.6.8 and 6.1.1.4'
O O 0.0106 0.0060 'International Tables Vol C Tables 4.2.6.8 and 6.1.1.4'

loop_
_geom_angle_atom_site_label_1
_geom_angle_atom_site_label_2
_geom_angle_atom_site_label_3
_geom_angle
_geom_angle_site_symmetry_1
_geom_angle_site_symmetry_3
_geom_angle_publ_flag
C2A O2A H2A 115(5) . . ?
O1A C1A C10A 123.9(5) . . ?
O1A C1A C2A 119.5(4) . . ?
C10A C1A C2A 116.6(4) . . ?
O2A C2A C3A 122.4(4) . . ?
O2A C2A C1A 115.9(4) . . ?
C3A C2A C1A 121.7(4) . . ?
C2A C3A C4A 122.4(4) . . ?
C2A C3A I1A 120.9(3) . . ?
C4A C3A I1A 116.7(3) . . ?
O3A C4A C3A 121.5(4) . . ?
O3A C4A C9A 121.3(4) . . ?
C3A C4A C9A 117.2(4) . . ?
C6A C5A C9A 119.1(5) . . ?
C6A C5A H5A 120.4 . . ?
C9A C5A H5A 120.4 . . ?
C5A C6A C7A 121.3(5) . . ?
C5A C6A H6A 119.3 . . ?
C7A C6A H6A 119.3 . . ?
C6A C7A C8A 119.5(5) . . ?
C6A C7A H7A 120.2 . . ?
C8A C7A H7A 120.2 . . ?
C10A C8A C7A 119.6(5) . . ?
C10A C8A H8A 120.2 . . ?
C7A C8A H8A 120.2 . . ?
C10A C9A C5A 119.5(4) . . ?
C10A C9A C4A 121.4(4) . . ?
C5A C9A C4A 119.1(4) . . ?
C9A C10A C8A 120.9(5) . . ?
C9A C10A C1A 120.6(4) . . ?
C8A C10A C1A 118.5(4) . . ?
C2B O2B H2B 105(4) . . ?
O1B C1B C10B 123.6(4) . . ?
O1B C1B C2B 119.1(4) . . ?
C10B C1B C2B 117.3(4) . . ?
C3B C2B O2B 121.2(4) . . ?
C3B C2B C1B 122.4(4) . . ?
O2B C2B C1B 116.4(4) . . ?
C2B C3B C4B 121.3(4) . . ?
C2B C3B I1B 121.9(3) . . ?
C4B C3B I1B 116.8(3) . . ?
O3B C4B C3B 119.9(4) . . ?
O3B C4B C9B 122.7(4) . . ?
C3B C4B C9B 117.4(3) . . ?
C9B C5B C6B 120.1(5) . . ?
C9B C5B H5B 120.0 . . ?
C6B C5B H5B 120.0 . . ?
C7B C6B C5B 120.7(5) . . ?
C7B C6B H6B 119.6 . . ?
C5B C6B H6B 119.6 . . ?
C6B C7B C8B 120.0(5) . . ?
C6B C7B H7B 120.0 . . ?
C8B C7B H7B 120.0 . . ?
C7B C8B C10B 119.6(5) . . ?
C7B C8B H8B 120.2 . . ?
C10B C8B H8B 120.2 . . ?
C5B C9B C10B 119.7(4) . . ?
C5B C9B C4B 119.2(4) . . ?
C10B C9B C4B 121.1(4) . . ?
C9B C10B C8B 119.8(4) . . ?
C9B C10B C1B 120.3(4) . . ?
C8B C10B C1B 119.8(4) . . ?
C2C O2C H2C 109.5 . . ?
O1C C1C C10C 124.6(4) . . ?
O1C C1C C2C 117.9(4) . . ?
C10C C1C C2C 117.5(4) . . ?
O2C C2C C3C 123.2(4) . . ?
O2C C2C C1C 116.2(4) . . ?
C3C C2C C1C 120.6(4) . . ?
C2C C3C C4C 122.9(4) . . ?
C2C C3C I1C 120.1(3) . . ?
C4C C3C I1C 116.9(3) . . ?
O3C C4C C3C 121.8(4) . . ?
O3C C4C C9C 120.5(4) . . ?
C3C C4C C9C 117.6(4) . . ?
C9C C5C C6C 118.8(5) . . ?
C9C C5C H5C 120.6 . . ?
C6C C5C H5C 120.6 . . ?
C7C C6C C5C 121.0(5) . . ?
C7C C6C H6C 119.5 . . ?
C5C C6C H6C 119.5 . . ?
C6C C7C C8C 120.4(5) . . ?
C6C C7C H7C 119.8 . . ?
C8C C7C H7C 119.8 . . ?
C10C C8C C7C 118.4(5) . . ?
C10C C8C H8C 120.8 . . ?
C7C C8C H8C 120.8 . . ?
C10C C9C C5C 120.0(4) . . ?
C10C C9C C4C 120.3(4) . . ?
C5C C9C C4C 119.7(4) . . ?
C8C C10C C9C 121.4(5) . . ?
C8C C10C C1C 117.7(4) . . ?
C9C C10C C1C 120.9(4) . . ?

loop_
_geom_bond_atom_site_label_1
_geom_bond_atom_site_label_2
_geom_bond_distance
_geom_bond_site_symmetry_2
_geom_bond_publ_flag
I1A C3A 2.084(4) . ?
O1A C1A 1.197(6) . ?
O2A C2A 1.331(5) . ?
O2A H2A 0.80(2) . ?
O3A C4A 1.223(5) . ?
C1A C10A 1.485(7) . ?
C1A C2A 1.514(7) . ?
C2A C3A 1.345(6) . ?
C3A C4A 1.457(6) . ?
C4A C9A 1.501(7) . ?
C5A C6A 1.382(8) . ?
C5A C9A 1.414(7) . ?
C5A H5A 0.9300 . ?
C6A C7A 1.390(8) . ?
C6A H6A 0.9300 . ?
C7A C8A 1.395(7) . ?
C7A H7A 0.9300 . ?
C8A C10A 1.392(7) . ?
C8A H8A 0.9300 . ?
C9A C10A 1.384(6) . ?
I1B C3B 2.076(4) . ?
O1B C1B 1.216(5) . ?
O2B C2B 1.345(5) . ?
O2B H2B 0.793(19) . ?
O3B C4B 1.215(5) . ?
C1B C10B 1.482(6) . ?
C1B C2B 1.495(6) . ?
C2B C3B 1.334(6) . ?
C3B C4B 1.485(5) . ?
C4B C9B 1.492(6) . ?
C5B C9B 1.375(7) . ?
C5B C6B 1.386(8) . ?
C5B H5B 0.9300 . ?
C6B C7B 1.373(8) . ?
C6B H6B 0.9300 . ?
C7B C8B 1.374(7) . ?
C7B H7B 0.9300 . ?
C8B C10B 1.407(7) . ?
C8B H8B 0.9300 . ?
C9B C10B 1.387(6) . ?
I1C C3C 2.080(4) . ?
O1C C1C 1.208(5) . ?
O2C C2C 1.329(5) . ?
O2C H2C 0.8200 . ?
O3C C4C 1.227(5) . ?
C1C C10C 1.473(7) . ?
C1C C2C 1.510(6) . ?
C2C C3C 1.339(6) . ?
C3C C4C 1.456(6) . ?
C4C C9C 1.499(6) . ?
C5C C9C 1.391(7) . ?
C5C C6C 1.395(8) . ?
C5C H5C 0.9300 . ?
C6C C7C 1.383(9) . ?
C6C H6C 0.9300 . ?
C7C C8C 1.399(9) . ?
C7C H7C 0.9300 . ?
C8C C10C 1.387(7) . ?
C8C H8C 0.9300 . ?
C9C C10C 1.390(6) . ?

loop_
_geom_hbond_atom_site_label_D
_geom_hbond_atom_site_label_H
_geom_hbond_atom_site_label_A
_geom_hbond_distance_DH
_geom_hbond_distance_HA
_geom_hbond_distance_DA
_geom_hbond_angle_DHA
_geom_hbond_site_symmetry_A
O2C H2C O1C 0.82 2.21 2.666(6) 115.4 .
O2B H2B O1B 0.793(19) 2.20(4) 2.688(5) 120(4) .
O2A H2A O1A 0.80(2) 2.32(6) 2.691(5) 109(5) .
C8C H8C I1C 0.93 3.12 3.855(5) 137.5 4
C6C H6C I1C 0.93 3.10 3.989(6) 160.8 3
C7B H7B O1C 0.93 2.71 3.297(6) 121.8 4_454
C6B H6B I1B 0.93 3.14 4.041(5) 162.8 3_445
C6A H6A I1A 0.93 3.18 4.088(5) 166.3 3_545
O2C H2C O3A 0.82 2.08 2.746(5) 137.6 .
O2B H2B O3B 0.793(19) 2.04(3) 2.724(5) 144(5) 2_564
O2A H2A O3C 0.80(2) 2.02(4) 2.739(5) 148(7) 1_556

loop_
_geom_torsion_atom_site_label_1
_geom_torsion_atom_site_label_2
_geom_torsion_atom_site_label_3
_geom_torsion_atom_site_label_4
_geom_torsion
_geom_torsion_site_symmetry_1
_geom_torsion_site_symmetry_2
_geom_torsion_site_symmetry_3
_geom_torsion_site_symmetry_4
_geom_torsion_publ_flag
O1A C1A C2A O2A -2.0(6) . . . . ?
C10A C1A C2A O2A 178.1(4) . . . . ?
O1A C1A C2A C3A 176.2(4) . . . . ?
C10A C1A C2A C3A -3.7(6) . . . . ?
O2A C2A C3A C4A -178.0(4) . . . . ?
C1A C2A C3A C4A 3.9(6) . . . . ?
O2A C2A C3A I1A -1.3(6) . . . . ?
C1A C2A C3A I1A -179.4(3) . . . . ?
C2A C3A C4A O3A 179.1(4) . . . . ?
I1A C3A C4A O3A 2.3(6) . . . . ?
C2A C3A C4A C9A -1.0(6) . . . . ?
I1A C3A C4A C9A -177.8(3) . . . . ?
C9A C5A C6A C7A -0.6(8) . . . . ?
C5A C6A C7A C8A 2.1(8) . . . . ?
C6A C7A C8A C10A -1.7(8) . . . . ?
C6A C5A C9A C10A -1.4(7) . . . . ?
C6A C5A C9A C4A 179.5(4) . . . . ?
O3A C4A C9A C10A 177.7(4) . . . . ?
C3A C4A C9A C10A -2.2(6) . . . . ?
O3A C4A C9A C5A -3.2(7) . . . . ?
C3A C4A C9A C5A 176.9(4) . . . . ?
C5A C9A C10A C8A 1.8(7) . . . . ?
C4A C9A C10A C8A -179.1(4) . . . . ?
C5A C9A C10A C1A -176.9(4) . . . . ?
C4A C9A C10A C1A 2.3(7) . . . . ?
C7A C8A C10A C9A -0.2(7) . . . . ?
C7A C8A C10A C1A 178.4(4) . . . . ?
O1A C1A C10A C9A -179.3(5) . . . . ?
C2A C1A C10A C9A 0.5(6) . . . . ?
O1A C1A C10A C8A 2.0(7) . . . . ?
C2A C1A C10A C8A -178.2(4) . . . . ?
O1B C1B C2B C3B 178.8(5) . . . . ?
C10B C1B C2B C3B -1.6(6) . . . . ?
O1B C1B C2B O2B 0.0(6) . . . . ?
C10B C1B C2B O2B 179.6(4) . . . . ?
O2B C2B C3B C4B -178.0(4) . . . . ?
C1B C2B C3B C4B 3.2(7) . . . . ?
O2B C2B C3B I1B 1.3(6) . . . . ?
C1B C2B C3B I1B -177.5(3) . . . . ?
C2B C3B C4B O3B 176.7(5) . . . . ?
I1B C3B C4B O3B -2.6(6) . . . . ?
C2B C3B C4B C9B -2.1(6) . . . . ?
I1B C3B C4B C9B 178.6(3) . . . . ?
C9B C5B C6B C7B 0.1(8) . . . . ?
C5B C6B C7B C8B 1.3(8) . . . . ?
C6B C7B C8B C10B -1.5(7) . . . . ?
C6B C5B C9B C10B -1.4(7) . . . . ?
C6B C5B C9B C4B 178.9(5) . . . . ?
O3B C4B C9B C5B 0.3(7) . . . . ?
C3B C4B C9B C5B 179.1(4) . . . . ?
O3B C4B C9B C10B -179.5(5) . . . . ?
C3B C4B C9B C10B -0.7(6) . . . . ?
C5B C9B C10B C8B 1.1(7) . . . . ?
C4B C9B C10B C8B -179.1(4) . . . . ?
C5B C9B C10B C1B -177.5(4) . . . . ?
C4B C9B C10B C1B 2.2(6) . . . . ?
C7B C8B C10B C9B 0.3(7) . . . . ?
C7B C8B C10B C1B 179.0(4) . . . . ?
O1B C1B C10B C9B 178.4(4) . . . . ?
C2B C1B C10B C9B -1.2(6) . . . . ?
O1B C1B C10B C8B -0.2(7) . . . . ?
C2B C1B C10B C8B -179.8(4) . . . . ?
O1C C1C C2C O2C 1.8(6) . . . . ?
C10C C1C C2C O2C -179.8(4) . . . . ?
O1C C1C C2C C3C -175.7(4) . . . . ?
C10C C1C C2C C3C 2.7(6) . . . . ?
O2C C2C C3C C4C 177.0(4) . . . . ?
C1C C2C C3C C4C -5.6(7) . . . . ?
O2C C2C C3C I1C 0.7(6) . . . . ?
C1C C2C C3C I1C 178.1(3) . . . . ?
C2C C3C C4C O3C -174.9(4) . . . . ?
I1C C3C C4C O3C 1.5(6) . . . . ?
C2C C3C C4C C9C 4.7(6) . . . . ?
I1C C3C C4C C9C -178.9(3) . . . . ?
C9C C5C C6C C7C -0.4(8) . . . . ?
C5C C6C C7C C8C 0.3(8) . . . . ?
C6C C7C C8C C10C -1.0(8) . . . . ?
C6C C5C C9C C10C 1.1(7) . . . . ?
C6C C5C C9C C4C -178.8(4) . . . . ?
O3C C4C C9C C10C 178.8(4) . . . . ?
C3C C4C C9C C10C -0.8(6) . . . . ?
O3C C4C C9C C5C -1.3(6) . . . . ?
C3C C4C C9C C5C 179.1(4) . . . . ?
C7C C8C C10C C9C 1.8(7) . . . . ?
C7C C8C C10C C1C -178.3(4) . . . . ?
C5C C9C C10C C8C -1.9(7) . . . . ?
C4C C9C C10C C8C 178.0(4) . . . . ?
C5C C9C C10C C1C 178.2(4) . . . . ?
C4C C9C C10C C1C -1.9(6) . . . . ?
O1C C1C C10C C8C -0.6(7) . . . . ?
C2C C1C C10C C8C -178.8(4) . . . . ?
O1C C1C C10C C9C 179.4(4) . . . . ?
C2C C1C C10C C9C 1.1(6) . . . . ?
